data_1532308
loop_
_publ_author_name
'Sologub, O.L.'
'Salamakha, P.S.'
'Sasakawa, T.'
'Chen, X.'
'Takabatake, T.'
'Yamanaka, S.'

_publ_section_title
;
 Crystal structure of the La Rh As compound
;
_journal_name_full 'Journal of Alloys Compd.'
_journal_page_first 6
_journal_page_last 8
_journal_volume 345
_journal_year 2002
_chemical_formula_sum 'As La Rh'
_chemical_name_systematic 'La Rh As'
_space_group_IT_number 109
_symmetry_space_group_name_Hall 'I 4bw -2'
_symmetry_space_group_name_H-M 'I 41 m d'
_cell_angle_alpha 90
_cell_angle_beta 90
_cell_angle_gamma 90
_cell_formula_units_Z 4
_cell_length_a 4.187
_cell_length_b 4.187
_cell_length_c 14.95
_cell_volume 262.088
_citation_journal_id_ASTM JALCEU
_cod_data_source_file Sologub_JALCEU_2002_553.cif
_cod_data_source_block As1La1Rh1
_cod_original_formula_sum 'As1 La1 Rh1'
_cod_database_code 1532308

loop_
_symmetry_equiv_pos_as_xyz
x,y,z
-y,x+1/2,z+1/4
-x+1/2,-y+1/2,z+1/2
y+1/2,-x,z+3/4
-x,y,z
-y,-x+1/2,z+1/4
x+1/2,-y+1/2,z+1/2
y+1/2,x,z+3/4
x+1/2,y+1/2,z+1/2
-y+1/2,x+1,z+3/4
-x+1,-y+1,z+1
y+1,-x+1/2,z+5/4
-x+1/2,y+1/2,z+1/2
-y+1/2,-x+1,z+3/4
x+1,-y+1,z+1
y+1,x+1/2,z+5/4

loop_
_atom_site_label
_atom_site_type_symbol
_atom_site_fract_x
_atom_site_fract_y
_atom_site_fract_z
_atom_site_occupancy
_atom_site_U_iso_or_equiv
As1 As 0 0 0 1 0.0
Rh1 Rh 0 0 0.16511 1 0.0
La1 La 0 0 0.5808 1 0.0
